data_7064073
loop_
_publ_author_name
'Prasannan, Dijo'
'Nemykin, Victor N.'

_publ_section_title
;
 Unexpected formation of \a-formylated BOPHY in the reaction with copper
 salts
;
_journal_issue 45
_journal_name_full 'New Journal of Chemistry'
_journal_page_first 19649
_journal_page_last 19655
_journal_paper_doi 10.1039/D5NJ02748A
_journal_volume 49
_journal_year 2025
_chemical_formula_moiety 'C14 H15 B F2 N4 O'
_chemical_formula_sum 'C14 H15 B F2 N4 O'
_chemical_formula_weight 304.11
_space_group_crystal_system orthorhombic
_space_group_IT_number 62
_space_group_name_Hall '-P 2ac 2n'
_space_group_name_H-M_alt 'P n m a'
_atom_sites_solution_hydrogens geom
_atom_sites_solution_primary dual
_audit_creation_date 2025-06-11
_audit_creation_method
;
Olex2 1.5
(compiled 2025.04.05 svn.rf049d14d for OlexSys, GUI svn.r7224)
;
_audit_update_record
;
2025-06-16 deposited with the CCDC.	2025-10-16 downloaded from the CCDC.
;
_cell_angle_alpha 90
_cell_angle_beta 90
_cell_angle_gamma 90
_cell_formula_units_Z 4
_cell_length_a 16.4025(19)
_cell_length_b 6.7909(8)
_cell_length_c 12.6068(15)
_cell_measurement_reflns_used 3100
_cell_measurement_temperature 100.00
_cell_measurement_theta_max 28.08
_cell_measurement_theta_min 2.48
_cell_volume 1404.2(3)
_computing_cell_refinement 'SAINT V8.40B (?, 2016)'
_computing_data_reduction 'SAINT V8.40B (?, 2016)'
_computing_molecular_graphics 'Olex2 1.5 (Dolomanov et al., 2009)'
_computing_publication_material 'Olex2 1.5 (Dolomanov et al., 2009)'
_computing_structure_refinement 'XL  (Sheldrick, 2008)'
_computing_structure_solution 'SHELXT 2018/2 (Sheldrick, 2018)'
_diffrn_ambient_temperature 100.00
_diffrn_measured_fraction_theta_full 0.999
_diffrn_measured_fraction_theta_max 0.997
_diffrn_measurement_device_type 'Bruker D8 Venture'
_diffrn_measurement_method '\f and \w scans'
_diffrn_radiation_type MoK\a
_diffrn_radiation_wavelength 0.71073
_diffrn_reflns_av_R_equivalents 0.0901
_diffrn_reflns_av_unetI/netI 0.0528
_diffrn_reflns_Laue_measured_fraction_full 0.999
_diffrn_reflns_Laue_measured_fraction_max 0.997
_diffrn_reflns_limit_h_max 21
_diffrn_reflns_limit_h_min -21
_diffrn_reflns_limit_k_max 7
_diffrn_reflns_limit_k_min -9
_diffrn_reflns_limit_l_max 16
_diffrn_reflns_limit_l_min -16
_diffrn_reflns_number 15155
_diffrn_reflns_point_group_measured_fraction_full 0.999
_diffrn_reflns_point_group_measured_fraction_max 0.997
_diffrn_reflns_theta_full 25.242
_diffrn_reflns_theta_max 28.304
_diffrn_reflns_theta_min 2.483
_diffrn_source_current 1.4
_diffrn_source_power 0.07
_diffrn_source_voltage 50.0
_diffrn_standards_number 0
_exptl_absorpt_coefficient_mu 0.111
_exptl_absorpt_correction_T_max 0.7457
_exptl_absorpt_correction_T_min 0.5476
_exptl_absorpt_correction_type none
_exptl_absorpt_process_details
;
SADABS-2016/2 (Bruker,2016/2) was used for absorption correction.
wR2(int) was 0.1526 before and 0.0749 after correction.
The Ratio of minimum to maximum transmission is 0.7343.
The \l/2 correction factor is Not present.
;
_exptl_crystal_colour 'clear light yellow'
_exptl_crystal_colour_lustre clear
_exptl_crystal_colour_modifier light
_exptl_crystal_colour_primary yellow
_exptl_crystal_density_diffrn 1.438
_exptl_crystal_description block
_exptl_crystal_F_000 632
_exptl_crystal_size_max 0.675
_exptl_crystal_size_mid 0.289
_exptl_crystal_size_min 0.074
_refine_diff_density_max 0.423
_refine_diff_density_min -0.289
_refine_diff_density_rms 0.062
_refine_ls_extinction_method none
_refine_ls_goodness_of_fit_ref 1.130
_refine_ls_hydrogen_treatment constr
_refine_ls_matrix_type full
_refine_ls_number_parameters 133
_refine_ls_number_reflns 1874
_refine_ls_number_restraints 0
_refine_ls_restrained_S_all 1.130
_refine_ls_R_factor_all 0.0936
_refine_ls_R_factor_gt 0.0676
_refine_ls_shift/su_max 0.000
_refine_ls_shift/su_mean 0.000
_refine_ls_structure_factor_coef Fsqd
_refine_ls_weighting_details 'w=1/[\s^2^(Fo^2^)+(0.0323P)^2^+1.9472P] where P=(Fo^2^+2Fc^2^)/3'
_refine_ls_weighting_scheme calc
_refine_ls_wR_factor_gt 0.1291
_refine_ls_wR_factor_ref 0.1383
_reflns_Friedel_coverage 0.000
_reflns_number_gt 1430
_reflns_number_total 1874
_reflns_threshold_expression 'I > 2\s(I)'
_cod_data_source_file d5nj02748a2.cif
_cod_data_source_block bophy_alkyne_a
_cod_depositor_comments 'Adding full bibliography for 7064069--7064073.cif.'
_cod_original_sg_symbol_H-M Pnma
_cod_database_code 7064073
_shelx_shelxl_version_number 2019/1
_shelx_space_group_comment
;
The symmetry employed for this shelxl refinement is uniquely defined
by the following loop, which should always be used as a source of
symmetry information in preference to the above space-group names.
They are only intended as comments.
;
_shelx_estimated_absorpt_t_max 0.992
_shelx_estimated_absorpt_t_min 0.929
_olex2_refinement_description
;
1. Fixed Uiso
 At 1.2 times of:
  All C(H) groups, All N(H) groups
 At 1.5 times of:
  All C(H,H,H) groups
2. Others
 Fixed Sof: H8A(0.5) H8B(0.5) H8C(0.5) H9A(0.5) H9B(0.5) H9C(0.5) H14A(0.5)
 H14B(0.5) H14C(0.5)
3.a Aromatic/amide H refined with riding coordinates:
 C3(H3), C5(H5), C7(H7), C11(H11), C13(H13), N1(H1)
3.b Idealised Me refined as rotating group:
 C8(H8A,H8B,H8C), C9(H9A,H9B,H9C), C14(H14A,H14B,H14C)
;
_olex2_submission_special_instructions 'No special instructions were received'

loop_
_space_group_symop_operation_xyz
'x, y, z'
'-x+1/2, -y, z+1/2'
'-x, y+1/2, -z'
'x+1/2, -y+1/2, -z+1/2'
'-x, -y, -z'
'x-1/2, y, -z-1/2'
'x, -y-1/2, z'
'-x-1/2, y-1/2, z-1/2'

loop_
_atom_site_label
_atom_site_type_symbol
_atom_site_fract_x
_atom_site_fract_y
_atom_site_fract_z
_atom_site_U_iso_or_equiv
_atom_site_adp_type
_atom_site_occupancy
_atom_site_site_symmetry_order
_atom_site_calc_flag
_atom_site_refinement_flags_posn
_atom_site_refinement_flags_adp
_atom_site_refinement_flags_occupancy
_atom_site_disorder_assembly
_atom_site_disorder_group
C1 C 0.53890(18) 0.250000 0.3341(2) 0.0172(7) Uani 1 2 d S T P . .
C2 C 0.67491(19) 0.250000 0.3278(3) 0.0198(7) Uani 1 2 d S T P . .
C3 C 0.64537(19) 0.250000 0.2232(3) 0.0216(7) Uani 1 2 d S T P . .
H3 H 0.677942 0.250000 0.160849 0.026 Uiso 1 2 calc R U P . .
C4 C 0.56129(19) 0.250000 0.2258(2) 0.0196(7) Uani 1 2 d S T P . .
C5 C 0.45990(18) 0.250000 0.3737(2) 0.0168(7) Uani 1 2 d S T P . .
H5 H 0.418163 0.250000 0.321486 0.020 Uiso 1 2 calc R U P . .
C6 C 0.38466(18) 0.250000 0.6835(2) 0.0160(6) Uani 1 2 d S T P . .
C7 C 0.46841(18) 0.250000 0.6489(2) 0.0164(6) Uani 1 2 d S T P . .
H7 H 0.508836 0.250000 0.702850 0.020 Uiso 1 2 calc R U P . .
C8 C 0.76056(19) 0.250000 0.3669(3) 0.0260(8) Uani 1 2 d S T P . .
H8A H 0.779323 0.113943 0.375543 0.039 Uiso 0.5 1 calc R U P A -1
H8B H 0.763256 0.318248 0.435256 0.039 Uiso 0.5 1 calc R U P A -1
H8C H 0.795495 0.317809 0.315444 0.039 Uiso 0.5 1 calc R U P A -1
C9 C 0.5036(2) 0.250000 0.1331(2) 0.0266(8) Uani 1 2 d S T P . .
H9A H 0.466406 0.362483 0.138973 0.040 Uiso 0.5 1 calc R U P B -1
H9B H 0.472004 0.127468 0.133070 0.040 Uiso 0.5 1 calc R U P B -1
H9C H 0.534670 0.260049 0.066993 0.040 Uiso 0.5 1 calc R U P B -1
C10 C 0.25071(18) 0.250000 0.6642(2) 0.0165(6) Uani 1 2 d S T P . .
C11 C 0.26714(18) 0.250000 0.7728(2) 0.0171(7) Uani 1 2 d S T P . .
H11 H 0.227837 0.250000 0.828099 0.021 Uiso 1 2 calc R U P . .
C12 C 0.35148(19) 0.250000 0.7855(2) 0.0177(7) Uani 1 2 d S T P . .
C13 C 0.17288(19) 0.250000 0.6099(3) 0.0210(7) Uani 1 2 d S T P . .
H13 H 0.173648 0.250000 0.534536 0.025 Uiso 1 2 calc R U P . .
C14 C 0.3973(2) 0.250000 0.8888(2) 0.0264(8) Uani 1 2 d S T P . .
H14A H 0.454836 0.280208 0.875520 0.040 Uiso 0.5 1 calc R U P C -1
H14B H 0.392864 0.120007 0.922061 0.040 Uiso 0.5 1 calc R U P C -1
H14C H 0.374103 0.349784 0.936151 0.040 Uiso 0.5 1 calc R U P C -1
B1 B 0.3380(2) 0.250000 0.4904(3) 0.0170(8) Uani 1 2 d S T P . .
F1 F 0.30588(7) 0.4166(2) 0.44224(10) 0.0279(4) Uani 1 1 d . . . . .
N1 N 0.61089(15) 0.250000 0.3927(2) 0.0192(6) Uani 1 2 d S T P . .
H1 H 0.613634 0.250000 0.462442 0.023 Uiso 1 2 calc R U P . .
N2 N 0.43357(14) 0.250000 0.47374(19) 0.0152(6) Uani 1 2 d S T P . .
N3 N 0.32364(15) 0.250000 0.60975(19) 0.0151(6) Uani 1 2 d S T P . .
N4 N 0.49432(15) 0.250000 0.55137(19) 0.0172(6) Uani 1 2 d S T P . .
O1 O 0.10683(14) 0.250000 0.65314(19) 0.0319(7) Uani 1 2 d S T P . .

loop_
_atom_site_aniso_label
_atom_site_aniso_U_11
_atom_site_aniso_U_22
_atom_site_aniso_U_33
_atom_site_aniso_U_23
_atom_site_aniso_U_13
_atom_site_aniso_U_12
C1 0.0163(14) 0.0222(18) 0.0131(14) 0.000 -0.0001(11) 0.000
C2 0.0193(15) 0.0176(17) 0.0225(16) 0.000 0.0038(12) 0.000
C3 0.0180(16) 0.030(2) 0.0165(15) 0.000 0.0047(12) 0.000
C4 0.0179(16) 0.0259(18) 0.0149(15) 0.000 0.0034(12) 0.000
C5 0.0162(14) 0.0224(18) 0.0117(14) 0.000 -0.0010(11) 0.000
C6 0.0147(14) 0.0191(17) 0.0143(14) 0.000 -0.0019(11) 0.000
C7 0.0128(13) 0.0254(18) 0.0109(13) 0.000 -0.0045(11) 0.000
C8 0.0169(15) 0.029(2) 0.0324(19) 0.000 -0.0001(14) 0.000
C9 0.0192(16) 0.046(2) 0.0141(16) 0.000 0.0019(12) 0.000
C10 0.0171(14) 0.0187(17) 0.0139(14) 0.000 0.0036(11) 0.000
C11 0.0164(15) 0.0212(17) 0.0138(15) 0.000 0.0049(11) 0.000
C12 0.0185(16) 0.0226(18) 0.0119(14) 0.000 0.0016(11) 0.000
C13 0.0168(15) 0.0269(19) 0.0192(16) 0.000 0.0021(12) 0.000
C14 0.0214(17) 0.045(2) 0.0129(15) 0.000 0.0017(13) 0.000
B1 0.0122(15) 0.029(2) 0.0094(15) 0.000 -0.0009(12) 0.000
F1 0.0191(6) 0.0467(10) 0.0179(6) 0.0125(7) 0.0021(5) 0.0100(6)
N1 0.0175(13) 0.0255(16) 0.0145(12) 0.000 -0.0012(10) 0.000
N2 0.0107(11) 0.0249(15) 0.0099(11) 0.000 -0.0017(9) 0.000
N3 0.0139(12) 0.0210(14) 0.0103(12) 0.000 -0.0006(9) 0.000
N4 0.0109(11) 0.0284(15) 0.0122(12) 0.000 -0.0007(9) 0.000
O1 0.0151(11) 0.0583(19) 0.0224(12) 0.000 0.0017(10) 0.000

loop_
_atom_type_symbol
_atom_type_description
_atom_type_scat_dispersion_real
_atom_type_scat_dispersion_imag
_atom_type_scat_source
C C 0.0033 0.0016 'International Tables Vol C Tables 4.2.6.8 and 6.1.1.4'
H H 0.0000 0.0000 'International Tables Vol C Tables 4.2.6.8 and 6.1.1.4'
B B 0.0013 0.0007 'International Tables Vol C Tables 4.2.6.8 and 6.1.1.4'
F F 0.0171 0.0103 'International Tables Vol C Tables 4.2.6.8 and 6.1.1.4'
N N 0.0061 0.0033 'International Tables Vol C Tables 4.2.6.8 and 6.1.1.4'
O O 0.0106 0.0060 'International Tables Vol C Tables 4.2.6.8 and 6.1.1.4'

loop_
_geom_angle_atom_site_label_1
_geom_angle_atom_site_label_2
_geom_angle_atom_site_label_3
_geom_angle
_geom_angle_site_symmetry_1
_geom_angle_site_symmetry_3
_geom_angle_publ_flag
C5 C1 C4 126.2(3) . . ?
C5 C1 N1 126.8(3) . . ?
N1 C1 C4 107.0(3) . . ?
C3 C2 C8 129.5(3) . . ?
N1 C2 C3 107.8(3) . . ?
N1 C2 C8 122.8(3) . . ?
C2 C3 H3 125.6 . . ?
C4 C3 C2 108.8(3) . . ?
C4 C3 H3 125.6 . . ?
C1 C4 C9 125.9(3) . . ?
C3 C4 C1 106.5(3) . . ?
C3 C4 C9 127.6(3) . . ?
C1 C5 H5 115.0 . . ?
N2 C5 C1 130.0(3) . . ?
N2 C5 H5 115.0 . . ?
C12 C6 C7 130.5(3) . . ?
N3 C6 C7 119.5(3) . . ?
N3 C6 C12 109.9(3) . . ?
C6 C7 H7 116.7 . . ?
N4 C7 C6 126.7(3) . . ?
N4 C7 H7 116.7 . . ?
C2 C8 H8A 109.5 . . ?
C2 C8 H8B 109.5 . . ?
C2 C8 H8C 109.5 . . ?
H8A C8 H8B 109.5 . . ?
H8A C8 H8C 109.5 . . ?
H8B C8 H8C 109.5 . . ?
C4 C9 H9A 109.5 . . ?
C4 C9 H9B 109.5 . . ?
C4 C9 H9C 109.5 . . ?
H9A C9 H9B 109.5 . . ?
H9A C9 H9C 109.5 . . ?
H9B C9 H9C 109.5 . . ?
C11 C10 C13 129.4(3) . . ?
N3 C10 C11 108.7(3) . . ?
N3 C10 C13 121.9(3) . . ?
C10 C11 H11 126.1 . . ?
C12 C11 C10 107.8(3) . . ?
C12 C11 H11 126.1 . . ?
C6 C12 C14 127.1(3) . . ?
C11 C12 C6 106.3(3) . . ?
C11 C12 C14 126.6(3) . . ?
C10 C13 H13 117.5 . . ?
O1 C13 C10 125.1(3) . . ?
O1 C13 H13 117.5 . . ?
C12 C14 H14A 109.5 . . ?
C12 C14 H14B 109.5 . . ?
C12 C14 H14C 109.5 . . ?
H14A C14 H14B 109.5 . . ?
H14A C14 H14C 109.5 . . ?
H14B C14 H14C 109.5 . . ?
F1 B1 F1 109.2(2) . 7_565 ?
F1 B1 N2 108.58(17) 7_565 . ?
F1 B1 N2 108.58(17) . . ?
F1 B1 N3 111.90(17) . . ?
F1 B1 N3 111.90(17) 7_565 . ?
N3 B1 N2 106.6(2) . . ?
C1 N1 H1 125.0 . . ?
C2 N1 C1 110.0(3) . . ?
C2 N1 H1 125.0 . . ?
C5 N2 B1 116.5(2) . . ?
C5 N2 N4 115.6(2) . . ?
N4 N2 B1 127.9(2) . . ?
C6 N3 C10 107.3(2) . . ?
C6 N3 B1 123.9(2) . . ?
C10 N3 B1 128.8(2) . . ?
C7 N4 N2 115.4(2) . . ?

loop_
_geom_bond_atom_site_label_1
_geom_bond_atom_site_label_2
_geom_bond_distance
_geom_bond_site_symmetry_2
_geom_bond_publ_flag
C1 C4 1.413(4) . ?
C1 C5 1.389(4) . ?
C1 N1 1.393(4) . ?
C2 C3 1.406(4) . ?
C2 C8 1.489(4) . ?
C2 N1 1.331(4) . ?
C3 H3 0.9500 . ?
C3 C4 1.379(4) . ?
C4 C9 1.504(4) . ?
C5 H5 0.9500 . ?
C5 N2 1.333(4) . ?
C6 C7 1.441(4) . ?
C6 C12 1.397(4) . ?
C6 N3 1.366(4) . ?
C7 H7 0.9500 . ?
C7 N4 1.301(4) . ?
C8 H8A 0.9800 . ?
C8 H8B 0.9800 . ?
C8 H8C 0.9800 . ?
C9 H9A 0.9800 . ?
C9 H9B 0.9800 . ?
C9 H9C 0.9800 . ?
C10 C11 1.394(4) . ?
C10 C13 1.449(4) . ?
C10 N3 1.379(4) . ?
C11 H11 0.9500 . ?
C11 C12 1.393(4) . ?
C12 C14 1.504(4) . ?
C13 H13 0.9500 . ?
C13 O1 1.213(4) . ?
C14 H14A 0.9800 . ?
C14 H14B 0.9800 . ?
C14 H14C 0.9800 . ?
B1 F1 1.388(2) 7_565 ?
B1 F1 1.388(2) . ?
B1 N2 1.581(4) . ?
B1 N3 1.523(4) . ?
N1 H1 0.8800 . ?
N2 N4 1.397(3) . ?

loop_
_geom_torsion_atom_site_label_1
_geom_torsion_atom_site_label_2
_geom_torsion_atom_site_label_3
_geom_torsion_atom_site_label_4
_geom_torsion
_geom_torsion_site_symmetry_1
_geom_torsion_site_symmetry_2
_geom_torsion_site_symmetry_3
_geom_torsion_site_symmetry_4
_geom_torsion_publ_flag
C1 C5 N2 B1 180.000(0) . . . . ?
C1 C5 N2 N4 0.000(0) . . . . ?
C2 C3 C4 C1 0.000(0) . . . . ?
C2 C3 C4 C9 180.000(0) . . . . ?
C3 C2 N1 C1 0.000(0) . . . . ?
C4 C1 C5 N2 180.000(0) . . . . ?
C4 C1 N1 C2 0.000(0) . . . . ?
C5 C1 C4 C3 180.000(0) . . . . ?
C5 C1 C4 C9 0.000(0) . . . . ?
C5 C1 N1 C2 180.000(0) . . . . ?
C5 N2 N4 C7 180.000(0) . . . . ?
C6 C7 N4 N2 0.000(1) . . . . ?
C7 C6 C12 C11 180.000(1) . . . . ?
C7 C6 C12 C14 0.000(1) . . . . ?
C7 C6 N3 C10 180.000(1) . . . . ?
C7 C6 N3 B1 0.000(1) . . . . ?
C8 C2 C3 C4 180.000(0) . . . . ?
C8 C2 N1 C1 180.000(0) . . . . ?
C10 C11 C12 C6 0.000(1) . . . . ?
C10 C11 C12 C14 180.000(1) . . . . ?
C11 C10 C13 O1 0.000(1) . . . . ?
C11 C10 N3 C6 0.000(1) . . . . ?
C11 C10 N3 B1 180.000(1) . . . . ?
C12 C6 C7 N4 180.000(1) . . . . ?
C12 C6 N3 C10 0.000(1) . . . . ?
C12 C6 N3 B1 180.000(1) . . . . ?
C13 C10 C11 C12 180.000(1) . . . . ?
C13 C10 N3 C6 180.000(1) . . . . ?
C13 C10 N3 B1 0.000(1) . . . . ?
B1 N2 N4 C7 0.000(0) . . . . ?
F1 B1 N2 C5 59.30(17) 7_565 . . . ?
F1 B1 N2 C5 -59.30(17) . . . . ?
F1 B1 N2 N4 120.70(17) . . . . ?
F1 B1 N2 N4 -120.70(17) 7_565 . . . ?
F1 B1 N3 C6 118.55(19) 7_565 . . . ?
F1 B1 N3 C6 -118.54(19) . . . . ?
F1 B1 N3 C10 61.46(19) . . . . ?
F1 B1 N3 C10 -61.45(19) 7_565 . . . ?
N1 C1 C4 C3 0.000(0) . . . . ?
N1 C1 C4 C9 180.000(0) . . . . ?
N1 C1 C5 N2 0.000(0) . . . . ?
N1 C2 C3 C4 0.000(0) . . . . ?
N2 B1 N3 C6 0.000(1) . . . . ?
N2 B1 N3 C10 180.000(1) . . . . ?
N3 C6 C7 N4 0.000(1) . . . . ?
N3 C6 C12 C11 0.000(1) . . . . ?
N3 C6 C12 C14 180.000(1) . . . . ?
N3 C10 C11 C12 0.000(1) . . . . ?
N3 C10 C13 O1 180.000(1) . . . . ?
N3 B1 N2 C5 180.000(0) . . . . ?
N3 B1 N2 N4 0.000(0) . . . . ?
